data_2241122
loop_
_publ_author_name
'Chainok, Kittipong'
'Duangthongyou, Tanwawan'
'Tuntulani, Thawatchai'
'Chuenka, Apinya'
'Wannalerse, Boontana'

_publ_section_title
;
 The crystal structure of
 2-[5-(dimethylamino)naphthalene-1-sulfonamido]phenyl
 5-(dimethylamino)naphthalene-1-sulfonate
;
_journal_coeditor_code GW2153
_journal_issue 10
_journal_name_full 'Acta Crystallographica Section E'
_journal_page_first o721
_journal_page_last o722
_journal_paper_doi 10.1107/S2056989015016199
_journal_volume 71
_journal_year 2015
_chemical_formula_iupac 'C30 H29 N3 O5 S2'
_chemical_formula_moiety 'C30 H29 N3 O5 S2'
_chemical_formula_sum 'C30 H29 N3 O5 S2'
_chemical_formula_weight 575.68
_chemical_name_systematic
;
2-[5-(Dimethylamino)naphthalene-1-sulfonamido]phenyl
5-(dimethylamino)naphthalene-1-sulfonate
;
_space_group_crystal_system monoclinic
_space_group_IT_number 15
_space_group_name_Hall '-C 2yc'
_space_group_name_H-M_alt 'C 1 2/c 1'
_symmetry_space_group_name_Hall '-C 2yc'
_symmetry_space_group_name_H-M 'C 1 2/c 1'
_atom_sites_solution_hydrogens geom
_atom_sites_solution_primary direct
_audit_creation_method
;
Olex2 1.2
(compiled 2015.01.26 svn.r3150 for OlexSys, GUI svn.r4998)
;
_cell_angle_alpha 90
_cell_angle_beta 98.349(4)
_cell_angle_gamma 90
_cell_formula_units_Z 4
_cell_length_a 12.7594(13)
_cell_length_b 13.3481(14)
_cell_length_c 16.4331(17)
_cell_measurement_reflns_used 4957
_cell_measurement_temperature 296
_cell_measurement_theta_max 25.68
_cell_measurement_theta_min 3.05
_cell_volume 2769.1(5)
_computing_cell_refinement
;
SAINT (Bruker, 2014)
;
_computing_data_collection
;
APEX2 (Bruker, 2014)
;
_computing_data_reduction
;
SAINT (Bruker, 2014)
;
_computing_molecular_graphics
;
<i>OLEX2</i> (Dolomanov <i>et al.</i>,  2009)
;
_computing_publication_material
;
<i>OLEX2</i> (Dolomanov <i>et al.</i>,  2009)
;
_computing_structure_refinement
;
SHELXL2014 (Sheldrick, 2015b)
;
_computing_structure_solution
;
<i>SHELXT</i> (Sheldrick, 2015a)
;
_diffrn_ambient_temperature 296.0
_diffrn_detector_area_resol_mean 10.5
_diffrn_measured_fraction_theta_full 0.998
_diffrn_measured_fraction_theta_max 0.996
_diffrn_measurement_device 'four-circle KAPPA diffractometer'
_diffrn_measurement_device_type 'Bruker D8 QUEST CMOS'
_diffrn_measurement_method '\w and \f scans'
_diffrn_radiation_monochromator 'graphiteDouble Bounce Multilayer Mirror'
_diffrn_radiation_type MoK\a
_diffrn_radiation_wavelength 0.71073
_diffrn_reflns_av_R_equivalents 0.0414
_diffrn_reflns_limit_h_max 16
_diffrn_reflns_limit_h_min -15
_diffrn_reflns_limit_k_max 17
_diffrn_reflns_limit_k_min -17
_diffrn_reflns_limit_l_max 21
_diffrn_reflns_limit_l_min -21
_diffrn_reflns_number 17644
_diffrn_reflns_theta_full 26.000
_diffrn_reflns_theta_max 28.343
_diffrn_reflns_theta_min 3.052
_diffrn_standards_number 0
_exptl_absorpt_coefficient_mu 0.238
_exptl_absorpt_correction_T_max 0.7457
_exptl_absorpt_correction_T_min 0.6978
_exptl_absorpt_correction_type multi-scan
_exptl_absorpt_process_details
;
(SADABS; Bruker, 2014)
;
_exptl_crystal_colour 'light green'
_exptl_crystal_density_diffrn 1.381
_exptl_crystal_description block
_exptl_crystal_F_000 1208
_exptl_crystal_size_max 0.26
_exptl_crystal_size_mid 0.22
_exptl_crystal_size_min 0.22
_refine_diff_density_max 0.260
_refine_diff_density_min -0.229
_refine_ls_extinction_method none
_refine_ls_goodness_of_fit_ref 1.029
_refine_ls_hydrogen_treatment constr
_refine_ls_matrix_type full
_refine_ls_number_parameters 186
_refine_ls_number_reflns 3444
_refine_ls_number_restraints 0
_refine_ls_restrained_S_all 1.029
_refine_ls_R_factor_all 0.0880
_refine_ls_R_factor_gt 0.0474
_refine_ls_shift/su_max 0.000
_refine_ls_shift/su_mean 0.000
_refine_ls_structure_factor_coef Fsqd
_refine_ls_weighting_details 'w=1/[\s^2^(Fo^2^)+(0.0488P)^2^+1.1669P] where P=(Fo^2^+2Fc^2^)/3'
_refine_ls_weighting_scheme calc
_refine_ls_wR_factor_gt 0.0984
_refine_ls_wR_factor_ref 0.1131
_reflns_number_gt 2246
_reflns_number_total 3444
_reflns_threshold_expression 'I > 2\s(I)'
_cod_data_source_file gw2153sup1.cif
_cod_data_source_block I
_cod_database_code 2241122
_shelx_space_group_comment
;
The symmetry employed for this shelxl refinement is uniquely defined
by the following loop, which should always be used as a source of
symmetry information in preference to the above space-group names.
They are only intended as comments.
;
_shelx_estimated_absorpt_t_min 0.941
_shelx_estimated_absorpt_t_max 0.949

loop_
_space_group_symop_operation_xyz
'x, y, z'
'-x, y, -z+1/2'
'x+1/2, y+1/2, z'
'-x+1/2, y+1/2, -z+1/2'
'-x, -y, -z'
'x, -y, z-1/2'
'-x+1/2, -y+1/2, -z'
'x+1/2, -y+1/2, z-1/2'

loop_
_atom_site_type_symbol
_atom_site_label
_atom_site_fract_x
_atom_site_fract_y
_atom_site_fract_z
_atom_site_U_iso_or_equiv
_atom_site_adp_type
_atom_site_calc_flag
_atom_site_occupancy
_atom_site_disorder_assembly
_atom_site_disorder_group
S S1 0.69732(3) 0.73580(4) 0.32645(3) 0.05431(17) Uani d 1 . .
N N1 0.603(2) 0.709(2) 0.2569(14) 0.0418(18) Uani d 0.5 A 2
H H1 0.5801 0.7537 0.2215 0.050 Uiso calc 0.5 A 2
O O2 0.77825(10) 0.66139(12) 0.33521(10) 0.0736(5) Uani d 1 . .
O O3 0.72349(11) 0.83601(11) 0.30878(10) 0.0711(4) Uani d 1 . .
N N2 0.35617(13) 0.82675(13) 0.57539(10) 0.0609(5) Uani d 1 . .
C C11 0.55450(13) 0.61136(13) 0.25005(10) 0.0433(4) Uani d 1 . .
C C5 0.49120(13) 0.77874(12) 0.49182(10) 0.0427(4) Uani d 1 . .
C C6 0.54736(13) 0.79731(12) 0.42414(10) 0.0413(4) Uani d 1 . .
C C1 0.62854(13) 0.72779(13) 0.41220(11) 0.0450(4) Uani d 1 . .
C C10 0.40779(14) 0.84536(14) 0.50673(12) 0.0495(4) Uani d 1 . .
C C12 0.60785(15) 0.52183(15) 0.24889(12) 0.0543(5) Uani d 1 . .
H H12 0.6806 0.5215 0.2481 0.065 Uiso calc 1 . .
C C7 0.51636(15) 0.87928(13) 0.37174(11) 0.0500(4) Uani d 1 . .
H H7 0.5533 0.8940 0.3285 0.060 Uiso calc 1 . .
C C4 0.51413(16) 0.69084(14) 0.53896(12) 0.0531(5) Uani d 1 . .
H H4 0.4748 0.6766 0.5810 0.064 Uiso calc 1 . .
C C2 0.65034(16) 0.64565(15) 0.46148(12) 0.0582(5) Uani d 1 . .
H H2 0.7046 0.6022 0.4527 0.070 Uiso calc 1 . .
C C9 0.37880(17) 0.92039(15) 0.45129(13) 0.0612(5) Uani d 1 . .
H H9 0.3220 0.9615 0.4583 0.073 Uiso calc 1 . .
C C8 0.43259(17) 0.93625(15) 0.38477(13) 0.0611(5) Uani d 1 . .
H H8 0.4104 0.9876 0.3480 0.073 Uiso calc 1 . .
C C13 0.55357(17) 0.43329(16) 0.24897(14) 0.0665(6) Uani d 1 . .
H H13 0.5895 0.3728 0.2476 0.080 Uiso calc 1 . .
C C3 0.59130(17) 0.62698(15) 0.52481(13) 0.0635(6) Uani d 1 . .
H H3 0.6052 0.5702 0.5574 0.076 Uiso calc 1 . .
C C14 0.41854(19) 0.83896(17) 0.65611(13) 0.0707(6) Uani d 1 . .
H H14A 0.4905 0.8197 0.6537 0.106 Uiso calc 1 . .
H H14B 0.3898 0.7975 0.6951 0.106 Uiso calc 1 . .
H H14C 0.4165 0.9078 0.6727 0.106 Uiso calc 1 . .
C C15 0.25143(19) 0.8715(2) 0.57308(17) 0.0878(8) Uani d 1 . .
H H15A 0.2587 0.9419 0.5846 0.132 Uiso calc 1 . .
H H15B 0.2153 0.8401 0.6136 0.132 Uiso calc 1 . .
H H15C 0.2114 0.8620 0.5195 0.132 Uiso calc 1 . .
O O1 0.6121(16) 0.7010(16) 0.2444(11) 0.0418(18) Uani d 0.5 A 1

loop_
_atom_site_aniso_label
_atom_site_aniso_U_11
_atom_site_aniso_U_22
_atom_site_aniso_U_33
_atom_site_aniso_U_12
_atom_site_aniso_U_13
_atom_site_aniso_U_23
S1 0.0322(2) 0.0701(4) 0.0622(3) -0.0032(2) 0.0121(2) -0.0040(3)
N1 0.035(3) 0.051(3) 0.043(5) 0.0008(19) 0.017(2) -0.002(3)
O2 0.0366(7) 0.1019(12) 0.0833(10) 0.0177(7) 0.0120(7) -0.0060(9)
O3 0.0528(8) 0.0783(10) 0.0848(10) -0.0260(7) 0.0188(7) -0.0017(8)
N2 0.0564(10) 0.0708(12) 0.0595(10) 0.0057(8) 0.0213(8) -0.0053(8)
C11 0.0430(9) 0.0499(10) 0.0401(9) -0.0004(8) 0.0161(8) 0.0007(8)
C5 0.0422(9) 0.0435(10) 0.0411(9) 0.0018(7) 0.0023(7) -0.0002(7)
C6 0.0387(9) 0.0416(9) 0.0426(9) -0.0021(7) 0.0023(7) -0.0026(7)
C1 0.0367(9) 0.0517(10) 0.0454(10) 0.0024(8) 0.0017(7) -0.0020(8)
C10 0.0474(10) 0.0508(11) 0.0509(11) 0.0029(8) 0.0088(8) -0.0037(8)
C12 0.0515(11) 0.0591(13) 0.0566(11) 0.0084(9) 0.0225(9) 0.0023(9)
C7 0.0572(11) 0.0458(10) 0.0478(10) 0.0015(9) 0.0101(9) 0.0054(8)
C4 0.0616(12) 0.0523(11) 0.0459(10) 0.0048(9) 0.0098(9) 0.0076(9)
C2 0.0543(11) 0.0605(12) 0.0585(12) 0.0223(9) 0.0033(9) 0.0026(10)
C9 0.0606(12) 0.0543(12) 0.0702(13) 0.0212(10) 0.0144(10) 0.0039(10)
C8 0.0715(14) 0.0484(11) 0.0626(12) 0.0162(10) 0.0074(10) 0.0128(9)
C13 0.0791(14) 0.0509(12) 0.0752(14) 0.0108(10) 0.0306(13) 0.0021(11)
C3 0.0775(14) 0.0554(12) 0.0570(12) 0.0212(11) 0.0078(11) 0.0144(10)
C14 0.0904(17) 0.0706(15) 0.0549(13) 0.0006(12) 0.0233(12) -0.0004(11)
C15 0.0640(14) 0.111(2) 0.0949(19) 0.0165(14) 0.0343(14) -0.0055(15)
O1 0.035(3) 0.051(3) 0.043(5) 0.0008(19) 0.017(2) -0.002(3)

loop_
_atom_type_symbol
_atom_type_description
_atom_type_scat_dispersion_real
_atom_type_scat_dispersion_imag
_atom_type_scat_source
C C 0.0033 0.0016 'International Tables Vol C Tables 4.2.6.8 and 6.1.1.4'
H H 0.0000 0.0000 'International Tables Vol C Tables 4.2.6.8 and 6.1.1.4'
N N 0.0061 0.0033 'International Tables Vol C Tables 4.2.6.8 and 6.1.1.4'
O O 0.0106 0.0060 'International Tables Vol C Tables 4.2.6.8 and 6.1.1.4'
S S 0.1246 0.1234 'International Tables Vol C Tables 4.2.6.8 and 6.1.1.4'

loop_
_geom_angle_atom_site_label_1
_geom_angle_atom_site_label_2
_geom_angle_atom_site_label_3
_geom_angle_site_symmetry_1
_geom_angle_site_symmetry_3
_geom_angle
N1 S1 C1 . . 98.6(8)
O2 S1 N1 . . 112.1(9)
O2 S1 C1 . . 108.28(9)
O2 S1 O1 . . 105.4(6)
O3 S1 N1 . . 104.3(10)
O3 S1 O2 . . 119.29(9)
O3 S1 C1 . . 112.27(9)
O3 S1 O1 . . 104.0(7)
O1 S1 C1 . . 106.6(6)
S1 N1 H1 . . 118.6
C11 N1 S1 . . 122.8(18)
C11 N1 H1 . . 118.6
C10 N2 C14 . . 116.97(16)
C10 N2 C15 . . 116.09(18)
C14 N2 C15 . . 110.84(18)
C11 C11 N1 2_655 . 115.0(10)
C11 C11 O1 2_655 . 121.9(8)
C12 C11 N1 . . 125.1(10)
C12 C11 C11 . 2_655 119.76(11)
C12 C11 O1 . . 118.1(8)
C6 C5 C10 . . 119.56(15)
C4 C5 C6 . . 118.90(16)
C4 C5 C10 . . 121.37(17)
C1 C6 C5 . . 116.78(15)
C7 C6 C5 . . 118.75(16)
C7 C6 C1 . . 124.40(16)
C6 C1 S1 . . 121.67(13)
C2 C1 S1 . . 116.02(14)
C2 C1 C6 . . 122.00(17)
N2 C10 C5 . . 118.17(16)
C9 C10 N2 . . 123.36(17)
C9 C10 C5 . . 118.38(17)
C11 C12 H12 . . 120.1
C13 C12 C11 . . 119.85(18)
C13 C12 H12 . . 120.1
C6 C7 H7 . . 120.1
C8 C7 C6 . . 119.74(17)
C8 C7 H7 . . 120.1
C5 C4 H4 . . 119.0
C3 C4 C5 . . 121.93(18)
C3 C4 H4 . . 119.0
C1 C2 H2 . . 120.0
C1 C2 C3 . . 120.02(18)
C3 C2 H2 . . 120.0
C10 C9 H9 . . 119.4
C10 C9 C8 . . 121.27(18)
C8 C9 H9 . . 119.4
C7 C8 C9 . . 122.05(18)
C7 C8 H8 . . 119.0
C9 C8 H8 . . 119.0
C12 C13 C13 . 2_655 120.37(12)
C12 C13 H13 . . 119.8
C13 C13 H13 2_655 . 119.8
C4 C3 C2 . . 120.24(18)
C4 C3 H3 . . 119.9
C2 C3 H3 . . 119.9
N2 C14 H14A . . 109.5
N2 C14 H14B . . 109.5
N2 C14 H14C . . 109.5
H14A C14 H14B . . 109.5
H14A C14 H14C . . 109.5
H14B C14 H14C . . 109.5
N2 C15 H15A . . 109.5
N2 C15 H15B . . 109.5
N2 C15 H15C . . 109.5
H15A C15 H15B . . 109.5
H15A C15 H15C . . 109.5
H15B C15 H15C . . 109.5
C11 O1 S1 . . 117.7(13)

loop_
_geom_bond_atom_site_label_1
_geom_bond_atom_site_label_2
_geom_bond_site_symmetry_2
_geom_bond_distance
S1 N1 . 1.58(3)
S1 O2 . 1.4248(14)
S1 O3 . 1.4189(15)
S1 C1 . 1.7681(18)
S1 O1 . 1.67(2)
N1 H1 . 0.8600
N1 C11 . 1.44(3)
N2 C10 . 1.409(2)
N2 C14 . 1.454(3)
N2 C15 . 1.459(3)
C11 C11 2_655 1.391(3)
C11 C12 . 1.377(2)
C11 O1 . 1.41(2)
C5 C6 . 1.429(2)
C5 C10 . 1.435(2)
C5 C4 . 1.413(2)
C6 C1 . 1.425(2)
C6 C7 . 1.413(2)
C1 C2 . 1.367(3)
C10 C9 . 1.368(3)
C12 H12 . 0.9300
C12 C13 . 1.370(3)
C7 H7 . 0.9300
C7 C8 . 1.354(3)
C4 H4 . 0.9300
C4 C3 . 1.348(3)
C2 H2 . 0.9300
C2 C3 . 1.393(3)
C9 H9 . 0.9300
C9 C8 . 1.389(3)
C8 H8 . 0.9300
C13 C13 2_655 1.372(4)
C13 H13 . 0.9300
C3 H3 . 0.9300
C14 H14A . 0.9600
C14 H14B . 0.9600
C14 H14C . 0.9600
C15 H15A . 0.9600
C15 H15B . 0.9600
C15 H15C . 0.9600

loop_
_geom_hbond_atom_site_label_D
_geom_hbond_atom_site_label_H
_geom_hbond_atom_site_label_A
_geom_hbond_site_symmetry_A
_geom_hbond_distance_DH
_geom_hbond_distance_HA
_geom_hbond_distance_DA
_geom_hbond_angle_DHA
C7 H7 O3 . 0.93 2.37 3.030(2) 127.7
C13 H13 O3 4_645 0.93 2.73 3.386(2) 128.6

loop_
_geom_torsion_atom_site_label_1
_geom_torsion_atom_site_label_2
_geom_torsion_atom_site_label_3
_geom_torsion_atom_site_label_4
_geom_torsion_site_symmetry_1
_geom_torsion_site_symmetry_4
_geom_torsion
S1 N1 C11 C11 . 2_655 124.2(13)
S1 N1 C11 C12 . . -51.6(18)
S1 C1 C2 C3 . . -172.60(16)
N1 S1 C1 C6 . . -67.6(10)
N1 S1 C1 C2 . . 106.1(10)
N1 C11 C12 C13 . . 174.6(11)
O2 S1 N1 C11 . . 47.5(16)
O2 S1 C1 C6 . . 175.57(14)
O2 S1 C1 C2 . . -10.74(18)
O2 S1 O1 C11 . . 66.2(11)
O3 S1 N1 C11 . . 177.9(12)
O3 S1 C1 C6 . . 41.79(17)
O3 S1 C1 C2 . . -144.52(15)
O3 S1 O1 C11 . . -167.5(9)
N2 C10 C9 C8 . . 179.6(2)
C11 C11 C12 C13 2_655 . -1.0(3)
C11 C11 O1 S1 2_655 . 112.6(11)
C11 C12 C13 C13 . 2_655 -0.6(4)
C5 C6 C1 S1 . . 174.98(12)
C5 C6 C1 C2 . . 1.7(3)
C5 C6 C7 C8 . . -2.2(3)
C5 C10 C9 C8 . . -4.0(3)
C5 C4 C3 C2 . . -1.0(3)
C6 C5 C10 N2 . . -178.08(16)
C6 C5 C10 C9 . . 5.3(3)
C6 C5 C4 C3 . . 3.7(3)
C6 C1 C2 C3 . . 1.1(3)
C6 C7 C8 C9 . . 3.7(3)
C1 S1 N1 C11 . . -66.4(15)
C1 S1 O1 C11 . . -48.7(12)
C1 C6 C7 C8 . . 174.71(18)
C1 C2 C3 C4 . . -1.5(3)
C10 C5 C6 C1 . . -179.37(15)
C10 C5 C6 C7 . . -2.3(3)
C10 C5 C4 C3 . . 179.07(19)
C10 C9 C8 C7 . . -0.5(3)
C12 C11 O1 S1 . . -72.7(11)
C7 C6 C1 S1 . . -2.0(2)
C7 C6 C1 C2 . . -175.27(19)
C4 C5 C6 C1 . . -4.0(2)
C4 C5 C6 C7 . . 173.16(17)
C4 C5 C10 N2 . . 6.6(3)
C4 C5 C10 C9 . . -170.03(19)
C14 N2 C10 C5 . . 66.8(2)
C14 N2 C10 C9 . . -116.8(2)
C15 N2 C10 C5 . . -159.33(19)
C15 N2 C10 C9 . . 17.1(3)
O1 S1 C1 C6 . . -71.5(8)
O1 S1 C1 C2 . . 102.2(8)
O1 C11 C12 C13 . . -175.8(9)
